data_2234943
loop_
_publ_author_name
'Al-Salahi, Rashad'
'Al-Omar, Mohamed'
'Marzouk, Mohamed'
'Ng, Seik Weng'

_publ_section_title
;
 <i>N</i>-[2,4-Dioxo-3-azatricyclo[7.3.1.0^5,13^]trideca-1(13),5,7,9,11-pentaen-3-yl]thiourea
;
_journal_coeditor_code BT5920
_journal_issue 6
_journal_name_full 'Acta Crystallographica Section E'
_journal_page_first o1811
_journal_paper_doi 10.1107/S1600536812021812
_journal_volume 68
_journal_year 2012
_chemical_formula_iupac 'C13 H9 N3 O2 S'
_chemical_formula_moiety 'C13 H9 N3 O2 S'
_chemical_formula_sum 'C13 H9 N3 O2 S'
_chemical_formula_weight 271.29
_chemical_name_systematic
;
<i>N</i>-(2,4-Dioxo-3-azatricyclo[7.3.1.0^5,13^]trideca-1(13),5,7,9,11-
pentaen-3-yl)thiourea
;
_space_group_IT_number 2
_symmetry_cell_setting triclinic
_symmetry_space_group_name_Hall '-P 1'
_symmetry_space_group_name_H-M 'P -1'
_atom_sites_solution_hydrogens geom
_atom_sites_solution_primary direct
_atom_sites_solution_secondary difmap
_audit_creation_method SHELXL-97
_cell_angle_alpha 89.196(3)
_cell_angle_beta 88.073(3)
_cell_angle_gamma 81.128(3)
_cell_formula_units_Z 4
_cell_length_a 4.5861(2)
_cell_length_b 11.0475(4)
_cell_length_c 22.5594(9)
_cell_measurement_reflns_used 6016
_cell_measurement_temperature 100(2)
_cell_measurement_theta_max 76.4221
_cell_measurement_theta_min 3.9105
_cell_volume 1128.61(8)
_computing_cell_refinement 'CrysAlis PRO (Agilent, 2012)'
_computing_data_collection 'CrysAlis PRO (Agilent, 2012)'
_computing_data_reduction 'CrysAlis PRO (Agilent, 2012)'
_computing_molecular_graphics 'X-SEED (Barbour, 2001)'
_computing_publication_material 'publCIF (Westrip, 2010)'
_computing_structure_refinement 'SHELXL97 (Sheldrick, 2008)'
_computing_structure_solution 'SHELXS97 (Sheldrick, 2008)'
_diffrn_ambient_temperature 100(2)
_diffrn_detector_area_resol_mean 10.4041
_diffrn_measured_fraction_theta_full 0.992
_diffrn_measured_fraction_theta_max 0.992
_diffrn_measurement_device_type 'Agilent SuperNova Dual diffractometer with an Atlas detector'
_diffrn_measurement_method '\w scan'
_diffrn_radiation_monochromator Mirror
_diffrn_radiation_source 'SuperNova (Cu) X-ray Source'
_diffrn_radiation_type CuK\a
_diffrn_radiation_wavelength 1.54184
_diffrn_reflns_av_R_equivalents 0.076
_diffrn_reflns_av_sigmaI/netI 0.031
_diffrn_reflns_limit_h_max 5
_diffrn_reflns_limit_h_min -5
_diffrn_reflns_limit_k_max 13
_diffrn_reflns_limit_k_min -13
_diffrn_reflns_limit_l_max 24
_diffrn_reflns_limit_l_min -28
_diffrn_reflns_number 14869
_diffrn_reflns_theta_full 77.53
_diffrn_reflns_theta_max 77.53
_diffrn_reflns_theta_min 3.92
_diffrn_standards_decay_% 0
_diffrn_standards_interval_count 0
_diffrn_standards_interval_time 0
_diffrn_standards_number 0
_exptl_absorpt_coefficient_mu 2.577
_exptl_absorpt_correction_T_max 0.9267
_exptl_absorpt_correction_T_min 0.5651
_exptl_absorpt_correction_type multi-scan
_exptl_absorpt_process_details '(CrysAlis PRO; Agilent, 2012)'
_exptl_crystal_colour colorless
_exptl_crystal_density_diffrn 1.597
_exptl_crystal_density_method 'not measured'
_exptl_crystal_description plate
_exptl_crystal_F_000 560
_exptl_crystal_size_max 0.25
_exptl_crystal_size_mid 0.10
_exptl_crystal_size_min 0.03
_refine_diff_density_max 0.467
_refine_diff_density_min -0.729
_refine_ls_extinction_coef 0.0070(10)
_refine_ls_extinction_expression Fc^*^=kFc[1+0.001xFc^2^\l^3^/sin(2\q)]^-1/4^
_refine_ls_extinction_method 'SHELXL97 (Sheldrick, 2008)'
_refine_ls_goodness_of_fit_ref 1.108
_refine_ls_hydrogen_treatment constr
_refine_ls_matrix_type full
_refine_ls_number_parameters 345
_refine_ls_number_reflns 7974
_refine_ls_number_restraints 0
_refine_ls_restrained_S_all 1.108
_refine_ls_R_factor_all 0.0704
_refine_ls_R_factor_gt 0.0647
_refine_ls_shift/su_max 0.001
_refine_ls_shift/su_mean 0.001
_refine_ls_structure_factor_coef Fsqd
_refine_ls_weighting_details 'calc w=1/[\s^2^(Fo^2^)+(0.1312P)^2^+0.6561P] where P=(Fo^2^+2Fc^2^)/3'
_refine_ls_weighting_scheme calc
_refine_ls_wR_factor_gt 0.1892
_refine_ls_wR_factor_ref 0.1957
_reflns_number_gt 7060
_reflns_number_total 7974
_reflns_threshold_expression I>2\s(I)
_cod_data_source_file bt5920.cif
_cod_data_source_block I
_cod_database_code 2234943
_cod_database_fobs_code 2234943

loop_
_symmetry_equiv_pos_as_xyz
'x, y, z'
'-x, -y, -z'

loop_
_atom_site_type_symbol
_atom_site_label
_atom_site_fract_x
_atom_site_fract_y
_atom_site_fract_z
_atom_site_U_iso_or_equiv
_atom_site_adp_type
_atom_site_calc_flag
_atom_site_refinement_flags
_atom_site_occupancy
_atom_site_symmetry_multiplicity
S S1 -0.00401(14) 0.90107(6) 0.35711(3) 0.02668(18) Uani d . 1 1
S S2 1.03964(15) 0.64485(7) -0.15038(3) 0.03115(19) Uani d . 1 1
O O1 0.3711(4) 0.91572(19) 0.53190(8) 0.0280(4) Uani d . 1 1
O O2 -0.2323(4) 0.63074(18) 0.50792(8) 0.0247(4) Uani d . 1 1
O O3 0.6884(5) 0.5699(2) 0.02003(9) 0.0315(4) Uani d . 1 1
O O4 1.2207(4) 0.88347(18) 0.01639(9) 0.0268(4) Uani d . 1 1
N N1 0.0726(5) 0.7727(2) 0.52057(9) 0.0235(4) Uani d . 1 1
N N2 -0.0298(5) 0.8305(2) 0.46861(10) 0.0243(5) Uani d . 1 1
H H2 -0.2080 0.8736 0.4689 0.029 Uiso calc R 1 1
N N3 0.3931(5) 0.7492(2) 0.41554(10) 0.0255(5) Uani d . 1 1
H H31 0.4532 0.7066 0.4473 0.031 Uiso calc R 1 1
H H32 0.5037 0.7429 0.3828 0.031 Uiso calc R 1 1
N N4 0.9302(5) 0.7334(2) 0.01767(9) 0.0231(4) Uani d . 1 1
N N5 1.0573(5) 0.6935(2) -0.03728(10) 0.0248(5) Uani d . 1 1
H H5 1.2422 0.6574 -0.0398 0.030 Uiso calc R 1 1
N N6 0.6345(5) 0.7835(2) -0.08405(10) 0.0288(5) Uani d . 1 1
H H61 0.5714 0.8196 -0.0505 0.035 Uiso calc R 1 1
H H62 0.5260 0.7957 -0.1156 0.035 Uiso calc R 1 1
C C1 0.1363(6) 0.8228(2) 0.41709(11) 0.0231(5) Uani d . 1 1
C C2 0.2727(5) 0.8289(3) 0.55335(11) 0.0237(5) Uani d . 1 1
C C3 0.3503(5) 0.7740(2) 0.61137(11) 0.0228(5) Uani d . 1 1
C C4 0.5301(6) 0.8282(3) 0.64730(12) 0.0257(5) Uani d . 1 1
H H4 0.6002 0.9012 0.6347 0.031 Uiso calc R 1 1
C C5 0.6094(6) 0.7749(3) 0.70274(12) 0.0288(6) Uani d . 1 1
H H5A 0.7324 0.8127 0.7274 0.035 Uiso calc R 1 1
C C6 0.5111(6) 0.6693(3) 0.72147(12) 0.0277(6) Uani d . 1 1
H H6 0.5666 0.6347 0.7590 0.033 Uiso calc R 1 1
C C7 0.3271(5) 0.6110(3) 0.68538(11) 0.0241(5) Uani d . 1 1
C C8 0.2256(6) 0.5010(3) 0.70251(12) 0.0264(5) Uani d . 1 1
H H8 0.2803 0.4639 0.7396 0.032 Uiso calc R 1 1
C C9 0.0490(6) 0.4467(3) 0.66639(12) 0.0258(5) Uani d . 1 1
H H9 -0.0141 0.3718 0.6783 0.031 Uiso calc R 1 1
C C10 -0.0390(6) 0.5017(3) 0.61165(12) 0.0255(5) Uani d . 1 1
H H10 -0.1647 0.4649 0.5872 0.031 Uiso calc R 1 1
C C11 0.0577(5) 0.6086(2) 0.59394(11) 0.0222(5) Uani d . 1 1
C C12 0.2453(5) 0.6650(2) 0.62956(11) 0.0224(5) Uani d . 1 1
C C13 -0.0487(5) 0.6671(2) 0.53792(11) 0.0222(5) Uani d . 1 1
C C14 0.8931(6) 0.7108(3) -0.08703(12) 0.0254(5) Uani d . 1 1
C C15 0.7413(6) 0.6591(3) 0.04568(12) 0.0254(5) Uani d . 1 1
C C16 0.6217(6) 0.6980(3) 0.10479(12) 0.0249(5) Uani d . 1 1
C C17 0.4327(6) 0.6302(3) 0.13435(13) 0.0294(6) Uani d . 1 1
H H17 0.3849 0.5583 0.1169 0.035 Uiso calc R 1 1
C C18 0.3116(6) 0.6675(3) 0.19013(13) 0.0330(6) Uani d . 1 1
H H18 0.1787 0.6215 0.2100 0.040 Uiso calc R 1 1
C C19 0.3827(6) 0.7698(3) 0.21630(13) 0.0325(6) Uani d . 1 1
H H19 0.3023 0.7928 0.2546 0.039 Uiso calc R 1 1
C C20 0.5755(6) 0.8421(3) 0.18675(12) 0.0286(6) Uani d . 1 1
C C21 0.6513(6) 0.9491(3) 0.21190(13) 0.0328(6) Uani d . 1 1
H H21 0.5746 0.9737 0.2502 0.039 Uiso calc R 1 1
C C22 0.8338(7) 1.0178(3) 0.18183(14) 0.0341(6) Uani d . 1 1
H H22 0.8777 1.0907 0.1990 0.041 Uiso calc R 1 1
C C23 0.9566(6) 0.9808(3) 0.12557(12) 0.0295(6) Uani d . 1 1
H H23 1.0853 1.0281 0.1052 0.035 Uiso calc R 1 1
C C24 0.8896(6) 0.8757(3) 0.10003(12) 0.0249(5) Uani d . 1 1
C C25 0.6951(6) 0.8056(3) 0.12967(12) 0.0258(5) Uani d . 1 1
C C26 1.0303(6) 0.8364(3) 0.04201(12) 0.0243(5) Uani d . 1 1

loop_
_atom_site_aniso_label
_atom_site_aniso_U_11
_atom_site_aniso_U_22
_atom_site_aniso_U_33
_atom_site_aniso_U_12
_atom_site_aniso_U_13
_atom_site_aniso_U_23
S1 0.0238(3) 0.0370(3) 0.0193(3) -0.0052(2) 0.0006(2) 0.0020(2)
S2 0.0249(3) 0.0490(4) 0.0204(3) -0.0084(3) 0.0019(2) -0.0066(3)
O1 0.0271(9) 0.0336(10) 0.0251(10) -0.0113(8) 0.0060(7) -0.0019(8)
O2 0.0200(9) 0.0343(10) 0.0213(9) -0.0089(7) -0.0012(7) -0.0016(7)
O3 0.0315(10) 0.0392(11) 0.0280(10) -0.0190(8) 0.0005(8) -0.0043(8)
O4 0.0201(8) 0.0343(10) 0.0275(9) -0.0092(7) 0.0010(7) -0.0001(8)
N1 0.0203(10) 0.0334(11) 0.0179(10) -0.0078(9) 0.0001(8) 0.0010(9)
N2 0.0177(10) 0.0338(11) 0.0210(10) -0.0037(8) 0.0010(8) 0.0030(9)
N3 0.0182(10) 0.0368(12) 0.0216(11) -0.0051(9) 0.0017(8) -0.0020(9)
N4 0.0168(9) 0.0354(11) 0.0184(10) -0.0090(8) 0.0036(8) -0.0053(9)
N5 0.0195(10) 0.0359(12) 0.0195(10) -0.0066(8) 0.0028(8) -0.0043(9)
N6 0.0195(10) 0.0457(13) 0.0212(11) -0.0053(9) 0.0004(8) -0.0001(10)
C1 0.0198(11) 0.0286(12) 0.0227(12) -0.0097(9) 0.0007(9) -0.0034(10)
C2 0.0172(11) 0.0340(13) 0.0209(12) -0.0079(10) 0.0050(9) -0.0040(10)
C3 0.0169(11) 0.0310(12) 0.0207(12) -0.0053(9) 0.0029(9) -0.0031(10)
C4 0.0193(11) 0.0338(13) 0.0254(13) -0.0083(10) 0.0019(10) -0.0050(10)
C5 0.0202(12) 0.0404(15) 0.0266(13) -0.0065(11) -0.0012(10) -0.0081(11)
C6 0.0189(12) 0.0444(16) 0.0199(12) -0.0047(11) 0.0004(9) -0.0052(11)
C7 0.0184(11) 0.0326(13) 0.0212(12) -0.0044(10) 0.0029(9) -0.0014(10)
C8 0.0223(12) 0.0344(13) 0.0212(12) -0.0014(10) 0.0038(10) 0.0021(10)
C9 0.0259(12) 0.0283(12) 0.0236(12) -0.0066(10) 0.0052(10) 0.0013(10)
C10 0.0223(12) 0.0342(13) 0.0210(12) -0.0086(10) 0.0034(9) -0.0025(10)
C11 0.0181(11) 0.0306(12) 0.0188(11) -0.0078(9) 0.0040(9) -0.0017(10)
C12 0.0174(11) 0.0303(12) 0.0204(12) -0.0066(9) 0.0009(9) -0.0003(10)
C13 0.0163(11) 0.0310(12) 0.0201(12) -0.0071(9) 0.0042(9) -0.0010(10)
C14 0.0197(12) 0.0358(13) 0.0229(12) -0.0121(10) 0.0015(9) -0.0007(10)
C15 0.0201(11) 0.0351(13) 0.0224(13) -0.0083(10) -0.0025(10) -0.0006(10)
C16 0.0183(11) 0.0365(13) 0.0208(12) -0.0074(10) -0.0006(9) 0.0018(10)
C17 0.0211(12) 0.0403(15) 0.0276(14) -0.0080(11) -0.0008(10) 0.0057(11)
C18 0.0205(12) 0.0484(17) 0.0293(14) -0.0048(11) 0.0031(10) 0.0120(12)
C19 0.0228(13) 0.0507(17) 0.0218(13) 0.0007(12) 0.0019(10) 0.0040(12)
C20 0.0216(12) 0.0405(15) 0.0220(13) 0.0002(11) -0.0009(10) 0.0007(11)
C21 0.0269(13) 0.0474(17) 0.0217(13) 0.0027(12) -0.0036(10) -0.0064(12)
C22 0.0346(15) 0.0380(15) 0.0288(14) -0.0008(12) -0.0082(12) -0.0079(12)
C23 0.0271(13) 0.0381(15) 0.0242(13) -0.0069(11) -0.0036(11) -0.0028(11)
C24 0.0213(12) 0.0332(13) 0.0212(12) -0.0068(10) -0.0016(10) -0.0035(10)
C25 0.0174(11) 0.0388(14) 0.0214(12) -0.0045(10) -0.0017(9) -0.0006(11)
C26 0.0189(11) 0.0344(13) 0.0207(12) -0.0074(10) -0.0019(9) -0.0010(10)

loop_
_atom_type_symbol
_atom_type_description
_atom_type_scat_dispersion_real
_atom_type_scat_dispersion_imag
_atom_type_scat_source
C C 0.0181 0.0091 'International Tables Vol C Tables 4.2.6.8 and 6.1.1.4'
H H 0.0000 0.0000 'International Tables Vol C Tables 4.2.6.8 and 6.1.1.4'
N N 0.0311 0.0180 'International Tables Vol C Tables 4.2.6.8 and 6.1.1.4'
O O 0.0492 0.0322 'International Tables Vol C Tables 4.2.6.8 and 6.1.1.4'
S S 0.3331 0.5567 'International Tables Vol C Tables 4.2.6.8 and 6.1.1.4'

loop_
_geom_angle_atom_site_label_1
_geom_angle_atom_site_label_2
_geom_angle_atom_site_label_3
_geom_angle
N2 N1 C13 116.5(2)
N2 N1 C2 117.5(2)
C13 N1 C2 125.9(2)
C1 N2 N1 122.3(2)
C1 N2 H2 118.9
N1 N2 H2 118.9
C1 N3 H31 120.0
C1 N3 H32 120.0
H31 N3 H32 120.0
N5 N4 C15 116.5(2)
N5 N4 C26 116.2(2)
C15 N4 C26 126.9(2)
C14 N5 N4 119.8(2)
C14 N5 H5 120.1
N4 N5 H5 120.1
C14 N6 H61 120.0
C14 N6 H62 120.0
H61 N6 H62 120.0
N3 C1 N2 118.5(2)
N3 C1 S1 122.9(2)
N2 C1 S1 118.5(2)
O1 C2 N1 119.1(2)
O1 C2 C3 124.6(2)
N1 C2 C3 116.3(2)
C4 C3 C12 120.6(2)
C4 C3 C2 119.5(2)
C12 C3 C2 119.9(2)
C3 C4 C5 119.9(3)
C3 C4 H4 120.1
C5 C4 H4 120.1
C6 C5 C4 120.8(2)
C6 C5 H5A 119.6
C4 C5 H5A 119.6
C5 C6 C7 120.7(3)
C5 C6 H6 119.6
C7 C6 H6 119.6
C8 C7 C6 122.5(2)
C8 C7 C12 118.9(2)
C6 C7 C12 118.6(2)
C9 C8 C7 121.0(2)
C9 C8 H8 119.5
C7 C8 H8 119.5
C8 C9 C10 120.3(2)
C8 C9 H9 119.9
C10 C9 H9 119.9
C11 C10 C9 119.8(2)
C11 C10 H10 120.1
C9 C10 H10 120.1
C10 C11 C12 121.2(2)
C10 C11 C13 118.6(2)
C12 C11 C13 120.1(2)
C11 C12 C3 121.7(2)
C11 C12 C7 118.8(2)
C3 C12 C7 119.4(2)
O2 C13 N1 120.4(2)
O2 C13 C11 123.9(2)
N1 C13 C11 115.7(2)
N6 C14 N5 118.8(2)
N6 C14 S2 123.1(2)
N5 C14 S2 118.0(2)
O3 C15 N4 118.9(2)
O3 C15 C16 124.9(3)
N4 C15 C16 116.2(2)
C17 C16 C25 121.2(3)
C17 C16 C15 119.2(3)
C25 C16 C15 119.7(2)
C16 C17 C18 119.9(3)
C16 C17 H17 120.1
C18 C17 H17 120.1
C19 C18 C17 120.7(3)
C19 C18 H18 119.7
C17 C18 H18 119.7
C18 C19 C20 120.8(3)
C18 C19 H19 119.6
C20 C19 H19 119.6
C21 C20 C25 118.8(3)
C21 C20 C19 122.5(3)
C25 C20 C19 118.7(3)
C22 C21 C20 121.1(3)
C22 C21 H21 119.5
C20 C21 H21 119.5
C21 C22 C23 120.3(3)
C21 C22 H22 119.8
C23 C22 H22 119.8
C24 C23 C22 120.0(3)
C24 C23 H23 120.0
C22 C23 H23 120.0
C23 C24 C25 120.4(2)
C23 C24 C26 119.0(2)
C25 C24 C26 120.6(2)
C16 C25 C24 121.8(2)
C16 C25 C20 118.8(3)
C24 C25 C20 119.4(3)
O4 C26 N4 120.4(2)
O4 C26 C24 125.1(2)
N4 C26 C24 114.5(2)

loop_
_geom_bond_atom_site_label_1
_geom_bond_atom_site_label_2
_geom_bond_distance
S1 C1 1.687(3)
S2 C14 1.685(3)
O1 C2 1.210(3)
O2 C13 1.216(3)
O3 C15 1.210(3)
O4 C26 1.210(3)
N1 N2 1.388(3)
N1 C13 1.413(3)
N1 C2 1.417(3)
N2 C1 1.364(3)
N2 H2 0.8800
N3 C1 1.324(3)
N3 H31 0.8800
N3 H32 0.8800
N4 N5 1.399(3)
N4 C15 1.412(3)
N4 C26 1.414(3)
N5 C14 1.367(3)
N5 H5 0.8800
N6 C14 1.326(4)
N6 H61 0.8800
N6 H62 0.8800
C2 C3 1.466(4)
C3 C4 1.381(3)
C3 C12 1.415(4)
C4 C5 1.409(4)
C4 H4 0.9500
C5 C6 1.371(4)
C5 H5A 0.9500
C6 C7 1.421(4)
C6 H6 0.9500
C7 C8 1.411(4)
C7 C12 1.423(4)
C8 C9 1.374(4)
C8 H8 0.9500
C9 C10 1.412(4)
C9 H9 0.9500
C10 C11 1.374(4)
C10 H10 0.9500
C11 C12 1.414(3)
C11 C13 1.475(4)
C15 C16 1.469(4)
C16 C17 1.380(4)
C16 C25 1.413(4)
C17 C18 1.400(4)
C17 H17 0.9500
C18 C19 1.370(5)
C18 H18 0.9500
C19 C20 1.423(4)
C19 H19 0.9500
C20 C21 1.414(4)
C20 C25 1.422(4)
C21 C22 1.372(5)
C21 H21 0.9500
C22 C23 1.411(4)
C22 H22 0.9500
C23 C24 1.384(4)
C23 H23 0.9500
C24 C25 1.415(4)
C24 C26 1.480(4)

loop_
_geom_hbond_atom_site_label_D
_geom_hbond_atom_site_label_H
_geom_hbond_atom_site_label_A
_geom_hbond_site_symmetry_A
_geom_hbond_distance_DH
_geom_hbond_distance_HA
_geom_hbond_distance_DA
_geom_hbond_angle_DHA
N2 H2 O1 1_455 0.88 2.35 3.074(3) 139.8
N2 H2 O1 2_576 0.88 2.33 2.993(3) 131.9
N3 H31 O2 1_655 0.88 2.09 2.912(3) 154.4
N5 H5 O3 1_655 0.88 2.55 3.301(3) 144.3
N5 H5 O3 2_765 0.88 2.52 2.988(3) 114.3
N6 H61 O4 1_455 0.88 2.21 3.015(3) 152.2

loop_
_geom_torsion_atom_site_label_1
_geom_torsion_atom_site_label_2
_geom_torsion_atom_site_label_3
_geom_torsion_atom_site_label_4
_geom_torsion
C13 N1 N2 C1 -105.9(3)
C2 N1 N2 C1 78.2(3)
C15 N4 N5 C14 77.9(3)
C26 N4 N5 C14 -108.8(3)
N1 N2 C1 N3 5.9(4)
N1 N2 C1 S1 -177.69(19)
N2 N1 C2 O1 -8.2(4)
C13 N1 C2 O1 176.4(2)
N2 N1 C2 C3 173.1(2)
C13 N1 C2 C3 -2.4(4)
O1 C2 C3 C4 5.2(4)
N1 C2 C3 C4 -176.2(2)
O1 C2 C3 C12 -173.6(2)
N1 C2 C3 C12 5.1(4)
C12 C3 C4 C5 -0.3(4)
C2 C3 C4 C5 -179.0(2)
C3 C4 C5 C6 0.3(4)
C4 C5 C6 C7 0.1(4)
C5 C6 C7 C8 178.8(2)
C5 C6 C7 C12 -0.5(4)
C6 C7 C8 C9 -179.7(2)
C12 C7 C8 C9 -0.4(4)
C7 C8 C9 C10 -1.2(4)
C8 C9 C10 C11 1.4(4)
C9 C10 C11 C12 0.1(4)
C9 C10 C11 C13 -177.2(2)
C10 C11 C12 C3 179.0(2)
C13 C11 C12 C3 -3.8(4)
C10 C11 C12 C7 -1.7(4)
C13 C11 C12 C7 175.5(2)
C4 C3 C12 C11 179.1(2)
C2 C3 C12 C11 -2.1(4)
C4 C3 C12 C7 -0.2(4)
C2 C3 C12 C7 178.6(2)
C8 C7 C12 C11 1.9(4)
C6 C7 C12 C11 -178.8(2)
C8 C7 C12 C3 -178.8(2)
C6 C7 C12 C3 0.5(4)
N2 N1 C13 O2 0.2(4)
C2 N1 C13 O2 175.7(2)
N2 N1 C13 C11 -178.7(2)
C2 N1 C13 C11 -3.2(4)
C10 C11 C13 O2 4.8(4)
C12 C11 C13 O2 -172.6(2)
C10 C11 C13 N1 -176.4(2)
C12 C11 C13 N1 6.3(3)
N4 N5 C14 N6 11.6(4)
N4 N5 C14 S2 -171.95(18)
N5 N4 C15 O3 -3.5(4)
C26 N4 C15 O3 -176.0(2)
N5 N4 C15 C16 176.8(2)
C26 N4 C15 C16 4.3(4)
O3 C15 C16 C17 -0.5(4)
N4 C15 C16 C17 179.2(2)
O3 C15 C16 C25 -178.7(3)
N4 C15 C16 C25 1.0(4)
C25 C16 C17 C18 -0.3(4)
C15 C16 C17 C18 -178.6(3)
C16 C17 C18 C19 -1.1(4)
C17 C18 C19 C20 1.5(4)
C18 C19 C20 C21 179.2(3)
C18 C19 C20 C25 -0.5(4)
C25 C20 C21 C22 0.8(4)
C19 C20 C21 C22 -178.9(3)
C20 C21 C22 C23 -1.8(5)
C21 C22 C23 C24 1.0(4)
C22 C23 C24 C25 0.8(4)
C22 C23 C24 C26 -177.7(2)
C17 C16 C25 C24 179.7(3)
C15 C16 C25 C24 -2.1(4)
C17 C16 C25 C20 1.4(4)
C15 C16 C25 C20 179.6(2)
C23 C24 C25 C16 179.9(3)
C26 C24 C25 C16 -1.6(4)
C23 C24 C25 C20 -1.8(4)
C26 C24 C25 C20 176.7(2)
C21 C20 C25 C16 179.4(2)
C19 C20 C25 C16 -0.9(4)
C21 C20 C25 C24 1.0(4)
C19 C20 C25 C24 -179.3(3)
N5 N4 C26 O4 -1.8(4)
C15 N4 C26 O4 170.8(3)
N5 N4 C26 C24 179.8(2)
C15 N4 C26 C24 -7.7(4)
C23 C24 C26 O4 6.3(4)
C25 C24 C26 O4 -172.3(3)
C23 C24 C26 N4 -175.4(2)
C25 C24 C26 N4 6.1(4)

loop_
_cod_related_entry_id
_cod_related_entry_database
_cod_related_entry_code
1 ChemSpider 30657740
